data_7025443
loop_
_publ_author_name
'Xu, Hai-Bing'
'Zhong, Ye-Teng'
'Zhang, Wei-Xiong'
'Chen, Zhong-Ning'
'Chen, Xiao-Ming'

_publ_section_title
;
 Syntheses, structures and photophysical properties of heterotrinuclear
 Zn2Ln clusters (Ln = Nd, Eu, Tb, Er, Yb).
;
_journal_issue 24
_journal_name_full 'Dalton transactions (Cambridge, England : 2003)'
_journal_page_first 5676
_journal_page_last 5682
_journal_paper_doi 10.1039/c000783h
_journal_volume 39
_journal_year 2010
_chemical_formula_sum 'C50 H33.5 Cl Eu F12 N4 O10 Zn2'
_chemical_formula_weight 1396.46
_chemical_name_systematic
;
?
;
_space_group_IT_number 15
_symmetry_cell_setting monoclinic
_symmetry_space_group_name_Hall '-C 2yc'
_symmetry_space_group_name_H-M 'C 1 2/c 1'
_atom_sites_solution_hydrogens geom
_atom_sites_solution_primary direct
_atom_sites_solution_secondary difmap
_audit_creation_method SHELXL-97
_cell_angle_alpha 90.00
_cell_angle_beta 124.9360(10)
_cell_angle_gamma 90.00
_cell_formula_units_Z 8
_cell_length_a 34.7248(15)
_cell_length_b 18.3371(8)
_cell_length_c 23.9455(11)
_cell_measurement_reflns_used 8565
_cell_measurement_temperature 298(2)
_cell_measurement_theta_max 26.013
_cell_measurement_theta_min 2.331
_cell_volume 12499.7(10)
_computing_cell_refinement 'Bruker XSCANS'
_computing_data_collection 'Bruker XSCANS'
_computing_data_reduction 'Bruker SHELXTL'
_computing_molecular_graphics 'Bruker SHELXTL'
_computing_publication_material 'Bruker SHELXTL'
_computing_structure_refinement 'SHELXL-97 (Sheldrick, 1997)'
_computing_structure_solution 'SHELXS-97 (Sheldrick, 1990)'
_diffrn_ambient_temperature 298(2)
_diffrn_measured_fraction_theta_full 0.998
_diffrn_measured_fraction_theta_max 0.998
_diffrn_measurement_device_type CCD
_diffrn_measurement_method '/w scan'
_diffrn_radiation_monochromator graphite
_diffrn_radiation_source 'fine-focus sealed tube'
_diffrn_radiation_type MoK\a
_diffrn_radiation_wavelength 0.71073
_diffrn_reflns_av_R_equivalents 0.0342
_diffrn_reflns_av_sigmaI/netI 0.0436
_diffrn_reflns_limit_h_max 42
_diffrn_reflns_limit_h_min -41
_diffrn_reflns_limit_k_max 22
_diffrn_reflns_limit_k_min -22
_diffrn_reflns_limit_l_max 24
_diffrn_reflns_limit_l_min -29
_diffrn_reflns_number 33696
_diffrn_reflns_theta_full 26.00
_diffrn_reflns_theta_max 26.00
_diffrn_reflns_theta_min 1.32
_exptl_absorpt_coefficient_mu 1.883
_exptl_absorpt_correction_T_max 0.8488
_exptl_absorpt_correction_T_min 0.7654
_exptl_absorpt_correction_type psi-scan
_exptl_absorpt_process_details '(North et al., 1968)'
_exptl_crystal_colour yellow
_exptl_crystal_density_diffrn 1.484
_exptl_crystal_density_method 'not measured'
_exptl_crystal_description block
_exptl_crystal_F_000 5516
_exptl_crystal_size_max 0.18
_exptl_crystal_size_mid 0.15
_exptl_crystal_size_min 0.10
_refine_diff_density_max 1.602
_refine_diff_density_min -0.635
_refine_diff_density_rms 0.210
_refine_ls_extinction_method none
_refine_ls_goodness_of_fit_ref 1.049
_refine_ls_hydrogen_treatment constr
_refine_ls_matrix_type full
_refine_ls_number_parameters 719
_refine_ls_number_reflns 12279
_refine_ls_number_restraints 110
_refine_ls_restrained_S_all 1.055
_refine_ls_R_factor_all 0.0794
_refine_ls_R_factor_gt 0.0511
_refine_ls_shift/su_max 0.001
_refine_ls_shift/su_mean 0.000
_refine_ls_structure_factor_coef Fsqd
_refine_ls_weighting_details 'calc w=1/[\s^2^(Fo^2^)+(0.0981P)^2^+1.2424P] where P=(Fo^2^+2Fc^2^)/3'
_refine_ls_weighting_scheme calc
_refine_ls_wR_factor_gt 0.1371
_refine_ls_wR_factor_ref 0.1654
_reflns_number_gt 8513
_reflns_number_total 12279
_reflns_threshold_expression >2sigma(I)
_cod_data_source_file c000783h.txt
_cod_data_source_block eu
_cod_depositor_comments
;
The following automatic conversions were performed:

'_symmetry_cell_setting' value 'Monoclinic' changed to 'monoclinic'
according to /home/saulius/struct/CIF-dictionaries/cif_core.dic
dictionary named 'cif_core.dic' version 2.4.2 from 2011-04-26.

Automatic conversion script
Id: cif_fix_values 1891 2012-01-12 08:04:46Z andrius 
;
_cod_original_sg_symbol_H-M C2/c
_cod_original_formula_sum 'C50 H33.50 Cl Eu F12 N4 O10 Zn2'
_cod_database_code 7025443

loop_
_symmetry_equiv_pos_as_xyz
'x, y, z'
'-x, y, -z+1/2'
'x+1/2, y+1/2, z'
'-x+1/2, y+1/2, -z+1/2'
'-x, -y, -z'
'x, -y, z-1/2'
'-x+1/2, -y+1/2, -z'
'x+1/2, -y+1/2, z-1/2'

loop_
_atom_site_label
_atom_site_type_symbol
_atom_site_fract_x
_atom_site_fract_y
_atom_site_fract_z
_atom_site_U_iso_or_equiv
_atom_site_adp_type
_atom_site_occupancy
_atom_site_symmetry_multiplicity
_atom_site_calc_flag
_atom_site_refinement_flags
_atom_site_disorder_assembly
_atom_site_disorder_group
Eu1 Eu 0.142021(8) 0.681500(15) 0.588753(13) 0.05550(12) Uani 1 1 d . . .
Zn1 Zn 0.16660(2) 0.58231(4) 0.49672(3) 0.06163(19) Uani 1 1 d . . .
Zn2 Zn 0.05847(2) 0.62737(3) 0.43078(3) 0.05682(18) Uani 1 1 d . . .
N1 N 0.21855(19) 0.5046(3) 0.5480(3) 0.0805(15) Uani 1 1 d . . .
N2 N 0.19557(15) 0.6454(3) 0.4558(2) 0.0636(12) Uani 1 1 d . . .
N3 N 0.02205(14) 0.5361(2) 0.4310(2) 0.0554(10) Uani 1 1 d . . .
N4 N 0.00419(17) 0.6986(3) 0.3681(2) 0.0657(12) Uani 1 1 d . . .
O1 O 0.20561(11) 0.6246(2) 0.59853(18) 0.0638(10) Uani 1 1 d . . .
O2 O 0.13018(12) 0.68347(18) 0.47715(18) 0.0580(9) Uani 1 1 d . . .
O3 O 0.11272(11) 0.57060(18) 0.52088(17) 0.0562(9) Uani 1 1 d . . .
O4 O 0.06166(11) 0.69685(19) 0.50415(18) 0.0560(9) Uani 1 1 d . . .
O5 O 0.06203(15) 0.5882(3) 0.35392(19) 0.0760(11) Uani 1 1 d . C .
O6 O 0.12656(14) 0.5198(2) 0.4125(2) 0.0781(11) Uani 1 1 d . C .
O7 O 0.13688(16) 0.8102(2) 0.5692(2) 0.0793(12) Uani 1 1 d . . .
O8 O 0.20696(13) 0.7417(3) 0.6871(2) 0.0826(13) Uani 1 1 d . . .
O9 O 0.11238(14) 0.7200(2) 0.6535(2) 0.0763(11) Uani 1 1 d . B .
O10 O 0.16584(14) 0.5957(2) 0.6800(2) 0.0752(11) Uani 1 1 d . B .
C101 C 0.1320(3) 0.9356(4) 0.5713(4) 0.124(3) Uani 1 1 d D . .
F1 F 0.1603(4) 0.9915(5) 0.5943(6) 0.148(2) Uani 0.564(6) 1 d PD A 1
F2 F 0.1040(4) 0.9333(6) 0.5037(5) 0.148(2) Uani 0.564(6) 1 d PD A 1
F3 F 0.1022(4) 0.9556(5) 0.5896(5) 0.148(2) Uani 0.564(6) 1 d PD A 1
F1B F 0.1381(5) 0.9941(7) 0.6062(6) 0.148(2) Uani 0.436(6) 1 d PD A 2
F2B F 0.1555(4) 0.9560(6) 0.5419(6) 0.148(2) Uani 0.436(6) 1 d PD A 2
F3B F 0.0872(4) 0.9331(8) 0.5164(7) 0.148(2) Uani 0.436(6) 1 d PD A 2
C15A C 0.2549(4) 0.8117(8) 0.7830(5) 0.144(3) Uani 0.540(8) 1 d PDU A 1
F4 F 0.2678(6) 0.8813(7) 0.7992(7) 0.145(2) Uani 0.540(8) 1 d PDU A 1
F5 F 0.2929(4) 0.7719(7) 0.8028(6) 0.145(2) Uani 0.540(8) 1 d PDU A 1
F6 F 0.2415(4) 0.7887(7) 0.8227(5) 0.145(2) Uani 0.540(8) 1 d PDU A 1
C15B C 0.2601(4) 0.8109(9) 0.7793(5) 0.144(3) Uani 0.460(8) 1 d PD A 2
F4B F 0.2676(7) 0.8712(9) 0.8157(8) 0.145(2) Uani 0.460(8) 1 d PD A 2
F5B F 0.2960(4) 0.8047(8) 0.7734(7) 0.145(2) Uani 0.460(8) 1 d PD A 2
F6B F 0.2662(5) 0.7569(8) 0.8216(6) 0.145(2) Uani 0.460(8) 1 d PD A 2
C16A C 0.1020(5) 0.7565(7) 0.7368(7) 0.152(3) Uani 0.494(9) 1 d PDU B 1
F7 F 0.0903(5) 0.8220(7) 0.7064(7) 0.1446(18) Uani 0.494(9) 1 d PDU B 1
F8 F 0.0629(5) 0.7290(7) 0.7264(8) 0.1446(18) Uani 0.494(9) 1 d PDU B 1
F9 F 0.1303(4) 0.7705(8) 0.8033(6) 0.1446(18) Uani 0.494(9) 1 d PDU B 1
C16B C 0.0996(5) 0.7576(7) 0.7323(7) 0.152(3) Uani 0.506(9) 1 d PDU B 2
F7B F 0.1140(5) 0.8261(7) 0.7341(7) 0.1446(18) Uani 0.506(9) 1 d PDU B 2
F8B F 0.0528(4) 0.7593(8) 0.6875(6) 0.1446(18) Uani 0.506(9) 1 d PDU B 2
F9B F 0.1059(5) 0.7449(7) 0.7915(6) 0.1446(18) Uani 0.506(9) 1 d PDU B 2
C11A C 0.2008(6) 0.5399(8) 0.7846(9) 0.163(4) Uani 0.341(6) 1 d PD B 1
F10 F 0.2075(8) 0.4792(9) 0.7596(8) 0.156(2) Uani 0.341(6) 1 d PD B 1
F11 F 0.2436(6) 0.5702(9) 0.8255(9) 0.156(2) Uani 0.341(6) 1 d PD B 1
F12 F 0.1886(7) 0.5153(11) 0.8250(11) 0.156(2) Uani 0.341(6) 1 d PD B 1
C11B C 0.1965(4) 0.5369(6) 0.7826(6) 0.163(4) Uani 0.659(6) 1 d PDU B 2
F10B F 0.1702(3) 0.4773(5) 0.7604(4) 0.156(2) Uani 0.659(6) 1 d PDU B 2
F11B F 0.2357(3) 0.5203(6) 0.7864(5) 0.156(2) Uani 0.659(6) 1 d PDU B 2
F12B F 0.2088(4) 0.5470(6) 0.8459(5) 0.156(2) Uani 0.659(6) 1 d PDU B 2
C1 C 0.2243(3) 0.4475(5) 0.5205(5) 0.120(3) Uani 1 1 d . . .
H1A H 0.2010 0.4348 0.4757 0.144 Uiso 1 1 d R . .
C2 C 0.2655(4) 0.4022(6) 0.5581(7) 0.162(5) Uani 1 1 d . . .
H2A H 0.2691 0.3601 0.5399 0.195 Uiso 1 1 d R . .
C3 C 0.2986(4) 0.4227(6) 0.6220(6) 0.143(4) Uani 1 1 d . . .
H3A H 0.3266 0.3966 0.6467 0.172 Uiso 1 1 d R . .
C4 C 0.2944(3) 0.4827(4) 0.6544(5) 0.098(2) Uani 1 1 d . . .
C5 C 0.3269(3) 0.5038(6) 0.7233(5) 0.117(3) Uani 1 1 d . . .
H5A H 0.3544 0.4771 0.7505 0.140 Uiso 1 1 d R . .
C6 C 0.3176(2) 0.5612(5) 0.7472(4) 0.098(3) Uani 1 1 d . . .
H6A H 0.3395 0.5735 0.7926 0.117 Uiso 1 1 d R . .
C7 C 0.27699(19) 0.6036(4) 0.7078(3) 0.0806(19) Uani 1 1 d . . .
H7A H 0.2723 0.6431 0.7276 0.097 Uiso 1 1 d R . .
C8 C 0.24374(18) 0.5856(3) 0.6406(3) 0.0666(16) Uani 1 1 d . . .
C9 C 0.2519(2) 0.5228(4) 0.6133(4) 0.0808(19) Uani 1 1 d . . .
C10 C 0.2280(2) 0.6262(4) 0.4461(3) 0.0771(17) Uani 1 1 d . . .
H10A H 0.2414 0.5801 0.4601 0.093 Uiso 1 1 d R . .
C11 C 0.2434(3) 0.6720(5) 0.4163(4) 0.093(2) Uani 1 1 d . . .
H11A H 0.2662 0.6565 0.4100 0.111 Uiso 1 1 d R . .
C12 C 0.2242(2) 0.7392(5) 0.3964(4) 0.088(2) Uani 1 1 d . . .
H12A H 0.2343 0.7700 0.3763 0.106 Uiso 1 1 d R . .
C13 C 0.1894(2) 0.7633(4) 0.4045(3) 0.0678(15) Uani 1 1 d . . .
C14 C 0.1677(2) 0.8320(4) 0.3842(3) 0.0807(19) Uani 1 1 d . . .
H14A H 0.1765 0.8655 0.3644 0.097 Uiso 1 1 d R . .
C15 C 0.1344(2) 0.8501(4) 0.3950(3) 0.0772(18) Uani 1 1 d . . .
H15A H 0.1202 0.8957 0.3811 0.093 Uiso 1 1 d R . .
C16 C 0.1205(2) 0.7997(3) 0.4266(3) 0.0686(15) Uani 1 1 d . . .
H16A H 0.0976 0.8131 0.4334 0.082 Uiso 1 1 d R . .
C17 C 0.14082(18) 0.7325(3) 0.4465(2) 0.0569(13) Uani 1 1 d . . .
C18 C 0.17587(18) 0.7134(3) 0.4355(3) 0.0577(13) Uani 1 1 d . . .
C19 C -0.02279(19) 0.5212(3) 0.3867(3) 0.0677(15) Uani 1 1 d . . .
H19A H -0.0422 0.5559 0.3543 0.081 Uiso 1 1 d R . .
C20 C -0.0420(2) 0.4537(4) 0.3876(3) 0.0770(18) Uani 1 1 d . . .
H20A H -0.0739 0.4450 0.3560 0.092 Uiso 1 1 d R . .
C21 C -0.0153(2) 0.4032(4) 0.4331(3) 0.0722(16) Uani 1 1 d . . .
H21A H -0.0282 0.3586 0.4327 0.087 Uiso 1 1 d R . .
C22 C 0.03297(19) 0.4168(3) 0.4821(3) 0.0648(14) Uani 1 1 d . . .
C23 C 0.0638(2) 0.3685(3) 0.5336(3) 0.0781(18) Uani 1 1 d . . .
H23A H 0.0530 0.3233 0.5368 0.094 Uiso 1 1 d R . .
C24 C 0.1090(2) 0.3870(3) 0.5788(3) 0.085(2) Uani 1 1 d . . .
H24A H 0.1293 0.3541 0.6128 0.102 Uiso 1 1 d R . .
C25 C 0.1262(2) 0.4550(3) 0.5760(3) 0.0731(17) Uani 1 1 d . . .
H25A H 0.1577 0.4661 0.6080 0.088 Uiso 1 1 d R . .
C26 C 0.09817(16) 0.5042(3) 0.5268(3) 0.0542(12) Uani 1 1 d . . .
C27 C 0.05011(16) 0.4859(3) 0.4790(3) 0.0529(12) Uani 1 1 d . . .
C28 C -0.0241(3) 0.6967(4) 0.3016(3) 0.093(2) Uani 1 1 d . . .
H28A H -0.0192 0.6618 0.2780 0.112 Uiso 1 1 d R . .
C29 C -0.0624(3) 0.7464(5) 0.2646(4) 0.123(3) Uani 1 1 d . . .
H29A H -0.0825 0.7431 0.2174 0.148 Uiso 1 1 d R . .
C30 C -0.0696(3) 0.7963(6) 0.2979(5) 0.131(4) Uani 1 1 d . . .
H30A H -0.0943 0.8290 0.2737 0.157 Uiso 1 1 d R . .
C31 C -0.0394(3) 0.8017(5) 0.3697(4) 0.103(3) Uani 1 1 d . . .
C32 C -0.0444(3) 0.8514(5) 0.4092(5) 0.127(3) Uani 1 1 d . . .
H32A H -0.0690 0.8847 0.3882 0.153 Uiso 1 1 d R . .
C33 C -0.0137(3) 0.8509(5) 0.4780(4) 0.114(3) Uani 1 1 d . . .
H33A H -0.0169 0.8854 0.5035 0.136 Uiso 1 1 d R . .
C34 C 0.0225(2) 0.7995(4) 0.5115(4) 0.0802(18) Uani 1 1 d . . .
H34A H 0.0426 0.7997 0.5589 0.096 Uiso 1 1 d R . .
C35 C 0.02870(18) 0.7485(3) 0.4758(3) 0.0631(14) Uani 1 1 d . . .
C36 C -0.00228(19) 0.7495(3) 0.4033(3) 0.0674(15) Uani 1 1 d . . .
C51 C 0.0879(2) 0.5379(4) 0.3578(3) 0.0783(17) Uani 1 1 d DU . .
C52A C 0.0785(9) 0.5109(19) 0.2919(8) 0.109(5) Uani 0.50(3) 1 d PDU C 1
H52A H 0.0841 0.5497 0.2703 0.163 Uiso 0.50(3) 1 calc PR C 1
H52B H 0.0465 0.4951 0.2624 0.163 Uiso 0.50(3) 1 calc PR C 1
H52C H 0.0991 0.4709 0.3007 0.163 Uiso 0.50(3) 1 calc PR C 1
C52B C 0.0688(9) 0.4811(14) 0.3019(11) 0.109(5) Uani 0.50(3) 1 d PDU C 2
H52D H 0.0620 0.4370 0.3162 0.163 Uiso 0.50(3) 1 calc PR C 2
H52E H 0.0918 0.4712 0.2927 0.163 Uiso 0.50(3) 1 calc PR C 2
H52F H 0.0407 0.4991 0.2613 0.163 Uiso 0.50(3) 1 calc PR C 2
C102 C 0.1542(2) 0.8652(4) 0.6066(4) 0.0823(18) Uani 1 1 d D A .
C103 C 0.1909(2) 0.8680(4) 0.6735(4) 0.089(2) Uani 1 1 d . . .
H10B H 0.1999 0.9129 0.6956 0.106 Uiso 1 1 d R A .
C104 C 0.2155(2) 0.8059(4) 0.7089(3) 0.086(2) Uani 1 1 d D A .
C107 C 0.1233(2) 0.7065(4) 0.7122(4) 0.0803(18) Uani 1 1 d D . .
C108 C 0.1517(2) 0.6508(5) 0.7552(3) 0.087(2) Uani 1 1 d . B .
H10C H 0.1587 0.6487 0.7989 0.104 Uiso 1 1 d R . .
C109 C 0.1707(2) 0.5995(4) 0.7357(3) 0.0769(18) Uani 1 1 d D . .
C1A C -0.0157(19) 0.0131(13) 0.365(2) 0.56(3) Uiso 0.50 1 d PD D 1
H1AA H 0.0040 0.0132 0.4143 0.835 Uiso 0.50 1 calc PR D 1
H1AB H -0.0352 -0.0296 0.3495 0.835 Uiso 0.50 1 calc PR D 1
H1AC H -0.0352 0.0559 0.3495 0.835 Uiso 0.50 1 calc PR D 1
C2A C 0.0141(12) 0.0131(13) 0.3389(10) 0.56(3) Uiso 0.50 1 d PD D 1
H2AA H 0.0341 0.0559 0.3556 0.668 Uiso 0.50 1 calc PR D 1
H2AB H 0.0341 -0.0296 0.3556 0.668 Uiso 0.50 1 calc PR D 1
C3A C -0.0153(6) 0.0131(13) 0.2628(9) 0.56(3) Uiso 0.50 1 d PD . 1
H3AA H -0.0353 0.0560 0.2459 0.668 Uiso 0.50 1 calc PR . 1
H3AB H -0.0353 -0.0297 0.2459 0.668 Uiso 0.50 1 calc PR . 1
C4A C 0.110(3) 0.176(4) 0.468(2) 0.81(2) Uiso 0.50 1 d PD E 1
H4AA H 0.1058 0.1784 0.5040 0.977 Uiso 0.50 1 calc PR E 1
H4AB H 0.1401 0.1513 0.4857 0.977 Uiso 0.50 1 calc PR E 1
Cl1 Cl 0.1135(14) 0.264(2) 0.4436(18) 0.81(2) Uiso 0.50 1 d PD E 1
Cl2 Cl 0.0650(16) 0.125(2) 0.400(2) 0.81(2) Uiso 0.50 1 d PD E 1

loop_
_atom_site_aniso_label
_atom_site_aniso_U_11
_atom_site_aniso_U_22
_atom_site_aniso_U_33
_atom_site_aniso_U_23
_atom_site_aniso_U_13
_atom_site_aniso_U_12
Eu1 0.04203(16) 0.0673(2) 0.04662(17) 0.00006(12) 0.01917(13) -0.01028(11)
Zn1 0.0517(3) 0.0671(4) 0.0615(4) 0.0062(3) 0.0297(3) -0.0016(3)
Zn2 0.0493(3) 0.0642(4) 0.0471(3) 0.0041(3) 0.0219(3) -0.0014(3)
N1 0.075(3) 0.074(3) 0.085(4) 0.012(3) 0.041(3) 0.007(3)
N2 0.059(3) 0.075(3) 0.062(3) -0.004(2) 0.038(2) -0.011(2)
N3 0.045(2) 0.069(3) 0.048(2) 0.005(2) 0.024(2) -0.002(2)
N4 0.062(3) 0.080(3) 0.047(3) 0.011(2) 0.027(2) 0.010(2)
O1 0.0407(18) 0.081(3) 0.056(2) 0.0097(19) 0.0201(17) -0.0044(17)
O2 0.054(2) 0.067(2) 0.056(2) 0.0075(17) 0.0328(18) -0.0050(16)
O3 0.0434(17) 0.059(2) 0.054(2) 0.0057(16) 0.0212(16) -0.0070(15)
O4 0.0432(18) 0.064(2) 0.050(2) 0.0035(16) 0.0205(16) -0.0008(15)
O5 0.069(2) 0.105(3) 0.052(2) 0.001(2) 0.033(2) 0.006(2)
O6 0.069(3) 0.080(3) 0.078(3) -0.010(2) 0.038(2) -0.003(2)
O7 0.087(3) 0.078(3) 0.063(3) -0.009(2) 0.037(2) -0.021(2)
O8 0.050(2) 0.104(3) 0.065(3) -0.008(2) 0.016(2) -0.015(2)
O9 0.069(2) 0.093(3) 0.060(3) -0.002(2) 0.033(2) -0.005(2)
O10 0.067(2) 0.091(3) 0.067(3) 0.012(2) 0.038(2) -0.004(2)
C101 0.163(9) 0.092(6) 0.139(9) 0.001(6) 0.099(8) -0.004(6)
F1 0.184(6) 0.091(3) 0.132(4) -0.001(2) 0.069(4) 0.012(3)
F2 0.184(6) 0.091(3) 0.132(4) -0.001(2) 0.069(4) 0.012(3)
F3 0.184(6) 0.091(3) 0.132(4) -0.001(2) 0.069(4) 0.012(3)
F1B 0.184(6) 0.091(3) 0.132(4) -0.001(2) 0.069(4) 0.012(3)
F2B 0.184(6) 0.091(3) 0.132(4) -0.001(2) 0.069(4) 0.012(3)
F3B 0.184(6) 0.091(3) 0.132(4) -0.001(2) 0.069(4) 0.012(3)
C15A 0.089(6) 0.170(7) 0.122(8) -0.050(7) 0.029(6) -0.035(5)
F4 0.104(3) 0.171(4) 0.084(4) -0.030(3) 0.010(3) -0.016(3)
F5 0.104(3) 0.171(4) 0.084(4) -0.030(3) 0.010(3) -0.016(3)
F6 0.104(3) 0.171(4) 0.084(4) -0.030(3) 0.010(3) -0.016(3)
C15B 0.089(6) 0.170(7) 0.122(8) -0.050(7) 0.029(6) -0.035(5)
F4B 0.104(3) 0.171(4) 0.084(4) -0.030(3) 0.010(3) -0.016(3)
F5B 0.104(3) 0.171(4) 0.084(4) -0.030(3) 0.010(3) -0.016(3)
F6B 0.104(3) 0.171(4) 0.084(4) -0.030(3) 0.010(3) -0.016(3)
C16A 0.144(6) 0.202(7) 0.117(5) -0.020(6) 0.080(6) -0.028(6)
F7 0.138(4) 0.188(4) 0.128(4) -0.035(4) 0.088(4) -0.003(4)
F8 0.138(4) 0.188(4) 0.128(4) -0.035(4) 0.088(4) -0.003(4)
F9 0.138(4) 0.188(4) 0.128(4) -0.035(4) 0.088(4) -0.003(4)
C16B 0.144(6) 0.202(7) 0.117(5) -0.020(6) 0.080(6) -0.028(6)
F7B 0.138(4) 0.188(4) 0.128(4) -0.035(4) 0.088(4) -0.003(4)
F8B 0.138(4) 0.188(4) 0.128(4) -0.035(4) 0.088(4) -0.003(4)
F9B 0.138(4) 0.188(4) 0.128(4) -0.035(4) 0.088(4) -0.003(4)
C11A 0.125(8) 0.238(12) 0.112(6) 0.065(7) 0.059(7) -0.008(7)
F10 0.161(5) 0.165(6) 0.129(4) 0.065(4) 0.076(4) 0.031(4)
F11 0.161(5) 0.165(6) 0.129(4) 0.065(4) 0.076(4) 0.031(4)
F12 0.161(5) 0.165(6) 0.129(4) 0.065(4) 0.076(4) 0.031(4)
C11B 0.125(8) 0.238(12) 0.112(6) 0.065(7) 0.059(7) -0.008(7)
F10B 0.161(5) 0.165(6) 0.129(4) 0.065(4) 0.076(4) 0.031(4)
F11B 0.161(5) 0.165(6) 0.129(4) 0.065(4) 0.076(4) 0.031(4)
F12B 0.161(5) 0.165(6) 0.129(4) 0.065(4) 0.076(4) 0.031(4)
C1 0.121(7) 0.095(6) 0.114(7) 0.013(5) 0.049(6) 0.027(5)
C2 0.147(9) 0.123(8) 0.161(11) 0.016(8) 0.056(9) 0.064(7)
C3 0.112(7) 0.147(9) 0.144(10) 0.047(8) 0.058(7) 0.057(7)
C4 0.076(4) 0.094(5) 0.107(6) 0.040(5) 0.043(5) 0.031(4)
C5 0.078(5) 0.136(8) 0.110(7) 0.055(6) 0.038(5) 0.031(5)
C6 0.057(4) 0.130(7) 0.075(5) 0.035(5) 0.020(4) -0.009(4)
C7 0.051(3) 0.110(5) 0.061(4) 0.022(3) 0.020(3) -0.009(3)
C8 0.046(3) 0.080(4) 0.070(4) 0.021(3) 0.031(3) -0.005(3)
C9 0.066(4) 0.082(4) 0.088(5) 0.033(4) 0.040(4) 0.005(3)
C10 0.069(4) 0.092(5) 0.078(4) 0.000(3) 0.046(4) 0.000(3)
C11 0.076(4) 0.121(6) 0.099(6) -0.002(5) 0.061(4) -0.013(4)
C12 0.076(4) 0.116(6) 0.082(5) -0.001(4) 0.052(4) -0.032(4)
C13 0.061(3) 0.085(4) 0.056(3) 0.000(3) 0.033(3) -0.019(3)
C14 0.084(4) 0.086(5) 0.065(4) 0.006(3) 0.039(4) -0.025(4)
C15 0.084(4) 0.069(4) 0.063(4) 0.008(3) 0.033(3) -0.013(3)
C16 0.066(3) 0.072(4) 0.061(4) 0.006(3) 0.033(3) 0.000(3)
C17 0.055(3) 0.068(3) 0.041(3) 0.006(2) 0.023(2) -0.010(3)
C18 0.052(3) 0.065(3) 0.051(3) -0.002(2) 0.026(2) -0.010(3)
C19 0.053(3) 0.092(4) 0.045(3) 0.002(3) 0.020(3) -0.008(3)
C20 0.053(3) 0.108(5) 0.059(4) -0.015(4) 0.025(3) -0.030(3)
C21 0.058(3) 0.090(4) 0.060(4) -0.006(3) 0.028(3) -0.024(3)
C22 0.058(3) 0.070(4) 0.068(4) 0.003(3) 0.036(3) -0.013(3)
C23 0.070(4) 0.067(4) 0.088(5) 0.012(3) 0.040(4) -0.016(3)
C24 0.071(4) 0.073(4) 0.087(5) 0.029(3) 0.031(4) 0.004(3)
C25 0.048(3) 0.082(4) 0.068(4) 0.016(3) 0.020(3) 0.001(3)
C26 0.045(3) 0.061(3) 0.053(3) 0.002(2) 0.026(2) -0.006(2)
C27 0.045(2) 0.064(3) 0.052(3) 0.000(2) 0.029(2) -0.004(2)
C28 0.090(5) 0.112(5) 0.058(4) 0.011(4) 0.031(4) 0.026(4)
C29 0.108(6) 0.158(8) 0.059(4) 0.033(5) 0.022(4) 0.054(6)
C30 0.117(7) 0.146(8) 0.081(6) 0.026(5) 0.028(5) 0.071(6)
C31 0.091(5) 0.110(6) 0.086(5) 0.017(4) 0.039(5) 0.043(4)
C32 0.108(6) 0.134(7) 0.100(6) 0.001(6) 0.035(5) 0.055(6)
C33 0.112(6) 0.126(6) 0.083(5) -0.007(5) 0.044(5) 0.048(5)
C34 0.066(4) 0.087(4) 0.071(4) -0.007(3) 0.029(3) 0.008(3)
C35 0.051(3) 0.069(4) 0.066(4) 0.004(3) 0.031(3) -0.002(3)
C36 0.057(3) 0.076(4) 0.055(3) 0.014(3) 0.024(3) 0.013(3)
C51 0.064(4) 0.100(5) 0.071(4) -0.010(3) 0.038(3) -0.009(3)
C52A 0.111(8) 0.140(10) 0.085(6) -0.012(7) 0.062(5) 0.007(8)
C52B 0.111(8) 0.140(10) 0.085(6) -0.012(7) 0.062(5) 0.007(8)
C102 0.086(4) 0.074(4) 0.088(5) -0.009(4) 0.051(4) -0.014(4)
C103 0.073(4) 0.093(5) 0.080(5) -0.031(4) 0.033(4) -0.019(4)
C104 0.063(4) 0.100(5) 0.080(5) -0.033(4) 0.032(4) -0.029(4)
C107 0.074(4) 0.111(5) 0.065(4) -0.023(4) 0.045(4) -0.024(4)
C108 0.074(4) 0.127(6) 0.052(4) 0.006(4) 0.032(3) -0.013(4)
C109 0.059(3) 0.109(5) 0.051(3) 0.014(3) 0.025(3) -0.011(3)

loop_
_atom_type_symbol
_atom_type_description
_atom_type_scat_dispersion_real
_atom_type_scat_dispersion_imag
_atom_type_scat_source
C C 0.0033 0.0016 'International Tables Vol C Tables 4.2.6.8 and 6.1.1.4'
N N 0.0061 0.0033 'International Tables Vol C Tables 4.2.6.8 and 6.1.1.4'
O O 0.0106 0.0060 'International Tables Vol C Tables 4.2.6.8 and 6.1.1.4'
F F 0.0171 0.0103 'International Tables Vol C Tables 4.2.6.8 and 6.1.1.4'
Cl Cl 0.1484 0.1585 'International Tables Vol C Tables 4.2.6.8 and 6.1.1.4'
Zn Zn 0.2839 1.4301 'International Tables Vol C Tables 4.2.6.8 and 6.1.1.4'
Eu Eu -0.1578 3.6682 'International Tables Vol C Tables 4.2.6.8 and 6.1.1.4'
H H 0.0000 0.0000 'International Tables Vol C Tables 4.2.6.8 and 6.1.1.4'

loop_
_geom_angle_atom_site_label_1
_geom_angle_atom_site_label_2
_geom_angle_atom_site_label_3
_geom_angle
_geom_angle_site_symmetry_1
_geom_angle_site_symmetry_3
O1 Eu1 O4 137.00(13) . .
O1 Eu1 O7 114.94(15) . .
O4 Eu1 O7 78.11(14) . .
O1 Eu1 O8 78.68(15) . .
O4 Eu1 O8 140.96(14) . .
O7 Eu1 O8 70.20(15) . .
O1 Eu1 O9 142.85(13) . .
O4 Eu1 O9 77.59(13) . .
O7 Eu1 O9 79.96(16) . .
O8 Eu1 O9 75.00(15) . .
O1 Eu1 O10 78.68(13) . .
O4 Eu1 O10 118.71(13) . .
O7 Eu1 O10 140.02(15) . .
O8 Eu1 O10 76.73(15) . .
O9 Eu1 O10 70.13(15) . .
O1 Eu1 O3 72.69(12) . .
O4 Eu1 O3 71.80(12) . .
O7 Eu1 O3 137.55(13) . .
O8 Eu1 O3 146.94(13) . .
O9 Eu1 O3 120.40(13) . .
O10 Eu1 O3 81.70(13) . .
O1 Eu1 O2 71.03(12) . .
O4 Eu1 O2 71.56(12) . .
O7 Eu1 O2 79.95(14) . .
O8 Eu1 O2 122.50(14) . .
O9 Eu1 O2 145.96(13) . .
O10 Eu1 O2 138.40(14) . .
O3 Eu1 O2 62.67(11) . .
O1 Eu1 Zn1 39.92(9) . .
O4 Eu1 Zn1 97.08(9) . .
O7 Eu1 Zn1 115.38(12) . .
O8 Eu1 Zn1 116.64(11) . .
O9 Eu1 Zn1 162.70(11) . .
O10 Eu1 Zn1 99.08(11) . .
O3 Eu1 Zn1 42.90(8) . .
O2 Eu1 Zn1 40.05(8) . .
O1 Eu1 Zn2 98.02(9) . .
O4 Eu1 Zn2 39.13(9) . .
O7 Eu1 Zn2 98.77(10) . .
O8 Eu1 Zn2 165.15(11) . .
O9 Eu1 Zn2 113.74(10) . .
O10 Eu1 Zn2 117.09(10) . .
O3 Eu1 Zn2 40.07(8) . .
O2 Eu1 Zn2 43.73(8) . .
Zn1 Eu1 Zn2 58.163(16) . .
O6 Zn1 N1 94.0(2) . .
O6 Zn1 N2 94.94(18) . .
N1 Zn1 N2 99.7(2) . .
O6 Zn1 O2 106.85(16) . .
N1 Zn1 O2 159.2(2) . .
N2 Zn1 O2 78.58(17) . .
O6 Zn1 O1 164.40(16) . .
N1 Zn1 O1 78.8(2) . .
N2 Zn1 O1 99.86(15) . .
O2 Zn1 O1 81.07(14) . .
O6 Zn1 O3 90.23(15) . .
N1 Zn1 O3 110.58(18) . .
N2 Zn1 O3 148.86(16) . .
O2 Zn1 O3 70.54(12) . .
O1 Zn1 O3 79.64(13) . .
O6 Zn1 Eu1 132.78(12) . .
N1 Zn1 Eu1 116.91(18) . .
N2 Zn1 Eu1 112.35(13) . .
O2 Zn1 Eu1 47.70(10) . .
O1 Zn1 Eu1 44.20(10) . .
O3 Zn1 Eu1 47.05(9) . .
O5 Zn2 N4 93.94(18) . .
O5 Zn2 N3 93.95(17) . .
N4 Zn2 N3 101.86(18) . .
O5 Zn2 O4 162.81(16) . .
N4 Zn2 O4 79.33(17) . .
N3 Zn2 O4 102.89(15) . .
O5 Zn2 O3 105.24(16) . .
N4 Zn2 O3 160.79(18) . .
N3 Zn2 O3 78.17(14) . .
O4 Zn2 O3 81.94(13) . .
O5 Zn2 O2 89.13(15) . .
N4 Zn2 O2 110.58(16) . .
N3 Zn2 O2 147.12(14) . .
O4 Zn2 O2 78.67(13) . .
O3 Zn2 O2 69.47(12) . .
O5 Zn2 Eu1 131.55(12) . .
N4 Zn2 Eu1 118.30(14) . .
N3 Zn2 Eu1 111.62(11) . .
O4 Zn2 Eu1 44.23(9) . .
O3 Zn2 Eu1 46.69(9) . .
O2 Zn2 Eu1 47.47(9) . .
C1 N1 C9 120.2(6) . .
C1 N1 Zn1 125.8(5) . .
C9 N1 Zn1 113.3(5) . .
C10 N2 C18 118.9(5) . .
C10 N2 Zn1 128.2(4) . .
C18 N2 Zn1 112.9(3) . .
C19 N3 C27 119.0(5) . .
C19 N3 Zn2 126.9(4) . .
C27 N3 Zn2 113.7(3) . .
C28 N4 C36 119.9(5) . .
C28 N4 Zn2 127.1(5) . .
C36 N4 Zn2 112.9(3) . .
C8 O1 Zn1 112.0(4) . .
C8 O1 Eu1 142.8(4) . .
Zn1 O1 Eu1 95.88(12) . .
C17 O2 Zn1 112.8(3) . .
C17 O2 Zn2 126.6(3) . .
Zn1 O2 Zn2 93.35(12) . .
C17 O2 Eu1 132.7(3) . .
Zn1 O2 Eu1 92.25(12) . .
Zn2 O2 Eu1 88.80(12) . .
C26 O3 Zn2 112.0(3) . .
C26 O3 Zn1 121.6(3) . .
Zn2 O3 Zn1 94.31(13) . .
C26 O3 Eu1 135.9(3) . .
Zn2 O3 Eu1 93.24(12) . .
Zn1 O3 Eu1 90.05(11) . .
C35 O4 Zn2 112.5(3) . .
C35 O4 Eu1 140.8(3) . .
Zn2 O4 Eu1 96.63(14) . .
C51 O5 Zn2 127.0(4) . .
C51 O6 Zn1 126.6(4) . .
C102 O7 Eu1 134.7(4) . .
C104 O8 Eu1 135.0(4) . .
C107 O9 Eu1 134.3(4) . .
C109 O10 Eu1 134.1(4) . .
F1B C101 F1 43.4(8) . .
F1B C101 F2 123.0(10) . .
F1 C101 F2 112.9(9) . .
F1B C101 F3B 109.1(10) . .
F1 C101 F3B 127.6(10) . .
F2 C101 F3B 34.7(8) . .
F1B C101 F3 56.9(8) . .
F1 C101 F3 100.1(8) . .
F2 C101 F3 103.7(9) . .
F3B C101 F3 70.3(8) . .
F1B C101 F2B 100.1(10) . .
F1 C101 F2B 59.2(7) . .
F2 C101 F2B 68.1(8) . .
F3B C101 F2B 101.5(10) . .
F3 C101 F2B 147.7(8) . .
F1B C101 C102 120.5(9) . .
F1 C101 C102 114.8(8) . .
F2 C101 C102 116.3(8) . .
F3B C101 C102 117.3(9) . .
F3 C101 C102 106.7(7) . .
F2B C101 C102 104.7(8) . .
F4 C15A F5 108.7(11) . .
F4 C15A F6 106.8(11) . .
F5 C15A F6 104.6(10) . .
F4 C15A C104 109.7(11) . .
F5 C15A C104 115.3(10) . .
F6 C15A C104 111.3(10) . .
F4B C15B F5B 107.0(12) . .
F4B C15B F6B 103.4(11) . .
F5B C15B F6B 105.2(12) . .
F4B C15B C104 118.2(13) . .
F5B C15B C104 107.4(11) . .
F6B C15B C104 114.7(11) . .
F8 C16A F9 105.8(10) . .
F8 C16A F7 106.1(11) . .
F9 C16A F7 105.2(11) . .
F8 C16A C107 112.1(10) . .
F9 C16A C107 113.4(11) . .
F7 C16A C107 113.6(12) . .
F9B C16B F8B 104.0(10) . .
F9B C16B F7B 107.3(11) . .
F8B C16B F7B 105.3(11) . .
F9B C16B C107 116.7(11) . .
F8B C16B C107 113.3(11) . .
F7B C16B C107 109.4(11) . .
F12 C11A F10 104.5(12) . .
F12 C11A F11 106.6(13) . .
F10 C11A F11 105.3(12) . .
F12 C11A C109 116.3(14) . .
F10 C11A C109 118.4(14) . .
F11 C11A C109 104.6(12) . .
F10B C11B F12B 105.7(9) . .
F10B C11B F11B 106.1(10) . .
F12B C11B F11B 107.6(10) . .
F10B C11B C109 110.6(9) . .
F12B C11B C109 114.5(9) . .
F11B C11B C109 111.8(9) . .
N1 C1 C2 121.9(9) . .
N1 C1 H1A 119.8 . .
C2 C1 H1A 118.2 . .
C3 C2 C1 116.7(10) . .
C3 C2 H2A 120.7 . .
C1 C2 H2A 122.6 . .
C2 C3 C4 124.0(9) . .
C2 C3 H3A 118.9 . .
C4 C3 H3A 117.0 . .
C3 C4 C5 126.3(8) . .
C3 C4 C9 114.7(8) . .
C5 C4 C9 118.9(8) . .
C6 C5 C4 119.4(7) . .
C6 C5 H5A 121.5 . .
C4 C5 H5A 119.0 . .
C5 C6 C7 123.4(8) . .
C5 C6 H6A 117.4 . .
C7 C6 H6A 119.2 . .
C8 C7 C6 120.1(8) . .
C8 C7 H7A 120.5 . .
C6 C7 H7A 119.4 . .
O1 C8 C7 124.2(6) . .
O1 C8 C9 117.5(6) . .
C7 C8 C9 118.2(6) . .
N1 C9 C4 122.4(8) . .
N1 C9 C8 117.7(6) . .
C4 C9 C8 119.9(7) . .
N2 C10 C11 123.0(7) . .
N2 C10 H10A 118.6 . .
C11 C10 H10A 118.4 . .
C12 C11 C10 118.4(7) . .
C12 C11 H11A 120.9 . .
C10 C11 H11A 120.6 . .
C11 C12 C13 121.9(6) . .
C11 C12 H12A 118.8 . .
C13 C12 H12A 119.3 . .
C14 C13 C12 124.7(6) . .
C14 C13 C18 119.2(6) . .
C12 C13 C18 116.1(6) . .
C15 C14 C13 120.0(6) . .
C15 C14 H14A 119.9 . .
C13 C14 H14A 120.1 . .
C14 C15 C16 121.3(6) . .
C14 C15 H15A 119.3 . .
C16 C15 H15A 119.5 . .
C17 C16 C15 120.0(6) . .
C17 C16 H16A 120.0 . .
C15 C16 H16A 120.0 . .
O2 C17 C16 123.3(5) . .
O2 C17 C18 117.9(5) . .
C16 C17 C18 118.8(5) . .
N2 C18 C13 121.7(5) . .
N2 C18 C17 117.6(5) . .
C13 C18 C17 120.7(5) . .
N3 C19 C20 121.5(5) . .
N3 C19 H19A 119.2 . .
C20 C19 H19A 119.3 . .
C21 C20 C19 120.7(5) . .
C21 C20 H20A 119.8 . .
C19 C20 H20A 119.5 . .
C20 C21 C22 120.0(6) . .
C20 C21 H21A 120.0 . .
C22 C21 H21A 119.9 . .
C23 C22 C21 124.6(5) . .
C23 C22 C27 118.8(5) . .
C21 C22 C27 116.6(5) . .
C24 C23 C22 120.2(5) . .
C24 C23 H23A 119.8 . .
C22 C23 H23A 119.9 . .
C23 C24 C25 121.3(6) . .
C23 C24 H24A 119.4 . .
C25 C24 H24A 119.4 . .
C26 C25 C24 121.4(5) . .
C26 C25 H25A 119.5 . .
C24 C25 H25A 119.1 . .
C25 C26 O3 124.3(5) . .
C25 C26 C27 118.1(5) . .
O3 C26 C27 117.7(4) . .
N3 C27 C22 122.1(4) . .
N3 C27 C26 117.7(4) . .
C22 C27 C26 120.2(5) . .
N4 C28 C29 121.4(7) . .
N4 C28 H28A 119.2 . .
C29 C28 H28A 119.4 . .
C30 C29 C28 119.7(7) . .
C30 C29 H29A 120.4 . .
C28 C29 H29A 119.8 . .
C29 C30 C31 121.0(7) . .
C29 C30 H30A 119.5 . .
C31 C30 H30A 119.4 . .
C32 C31 C30 125.2(7) . .
C32 C31 C36 118.6(7) . .
C30 C31 C36 116.2(7) . .
C33 C32 C31 120.2(7) . .
C33 C32 H32A 120.1 . .
C31 C32 H32A 119.7 . .
C32 C33 C34 121.7(7) . .
C32 C33 H33A 119.2 . .
C34 C33 H33A 119.2 . .
C35 C34 C33 120.9(7) . .
C35 C34 H34A 119.3 . .
C33 C34 H34A 119.8 . .
O4 C35 C34 124.3(6) . .
O4 C35 C36 117.3(5) . .
C34 C35 C36 118.4(5) . .
N4 C36 C35 118.0(5) . .
N4 C36 C31 121.8(6) . .
C35 C36 C31 120.2(6) . .
O5 C51 O6 123.9(6) . .
O5 C51 C52A 116.7(11) . .
O6 C51 C52A 117.6(11) . .
O5 C51 C52B 120.5(11) . .
O6 C51 C52B 113.6(11) . .
C52A C51 C52B 28.8(11) . .
C51 C52A H52A 109.5 . .
C51 C52A H52B 109.5 . .
H52A C52A H52B 109.5 . .
C51 C52A H52C 109.5 . .
H52A C52A H52C 109.5 . .
H52B C52A H52C 109.5 . .
C51 C52B H52D 109.5 . .
C51 C52B H52E 109.5 . .
H52D C52B H52E 109.5 . .
C51 C52B H52F 109.5 . .
H52D C52B H52F 109.5 . .
H52E C52B H52F 109.5 . .
O7 C102 C103 128.0(7) . .
O7 C102 C101 114.2(6) . .
C103 C102 C101 117.8(7) . .
C102 C103 C104 121.5(6) . .
C102 C103 H10B 119.0 . .
C104 C103 H10B 119.4 . .
O8 C104 C103 127.0(6) . .
O8 C104 C15A 113.4(8) . .
C103 C104 C15A 119.4(8) . .
O8 C104 C15B 111.8(9) . .
C103 C104 C15B 121.0(9) . .
C15A C104 C15B 9.2(9) . .
O9 C107 C108 127.6(7) . .
O9 C107 C16A 114.9(8) . .
C108 C107 C16A 117.5(8) . .
O9 C107 C16B 111.6(8) . .
C108 C107 C16B 120.8(8) . .
C16A C107 C16B 3.6(9) . .
C109 C108 C107 121.9(6) . .
C109 C108 H10C 119.1 . .
C107 C108 H10C 119.0 . .
O10 C109 C108 127.2(6) . .
O10 C109 C11B 114.7(8) . .
C108 C109 C11B 117.8(7) . .
O10 C109 C11A 113.7(10) . .
C108 C109 C11A 119.2(10) . .
C11B C109 C11A 5.3(9) . .
C2A C1A H1AA 109.5 . .
C2A C1A H1AB 109.5 . .
H1AA C1A H1AB 109.5 . .
C2A C1A H1AC 109.5 . .
H1AA C1A H1AC 109.5 . .
H1AB C1A H1AC 109.5 . .
C3A C2A C1A 111.3(16) . .
C3A C2A H2AA 109.4 . .
C1A C2A H2AA 109.4 . .
C3A C2A H2AB 109.4 . .
C1A C2A H2AB 109.4 . .
H2AA C2A H2AB 108.0 . .
C2A C3A C3A 110.5(16) . 2
C2A C3A H3AA 109.6 . .
C3A C3A H3AA 109.6 2 .
C2A C3A H3AB 109.6 . .
C3A C3A H3AB 109.6 2 .
H3AA C3A H3AB 108.1 . .
Cl1 C4A Cl2 112.4(14) . .
Cl1 C4A H4AA 109.1 . .
Cl2 C4A H4AA 109.1 . .
Cl1 C4A H4AB 109.1 . .
Cl2 C4A H4AB 109.1 . .
H4AA C4A H4AB 107.9 . .

loop_
_geom_bond_atom_site_label_1
_geom_bond_atom_site_label_2
_geom_bond_distance
_geom_bond_site_symmetry_2
Eu1 O1 2.330(4) .
Eu1 O4 2.344(3) .
Eu1 O7 2.392(4) .
Eu1 O8 2.402(4) .
Eu1 O9 2.407(5) .
Eu1 O10 2.421(4) .
Eu1 O3 2.433(3) .
Eu1 O2 2.460(4) .
Eu1 Zn1 3.3238(8) .
Eu1 Zn2 3.3379(6) .
Zn1 O6 2.025(4) .
Zn1 N1 2.063(5) .
Zn1 N2 2.107(5) .
Zn1 O2 2.140(4) .
Zn1 O1 2.144(4) .
Zn1 O3 2.263(4) .
Zn2 O5 2.044(4) .
Zn2 N4 2.067(4) .
Zn2 N3 2.099(4) .
Zn2 O4 2.121(4) .
Zn2 O3 2.152(3) .
Zn2 O2 2.308(3) .
N1 C1 1.311(10) .
N1 C9 1.350(8) .
N2 C10 1.322(7) .
N2 C18 1.370(7) .
N3 C19 1.316(6) .
N3 C27 1.355(6) .
N4 C28 1.309(8) .
N4 C36 1.358(8) .
O1 C8 1.324(6) .
O2 C17 1.339(6) .
O3 C26 1.356(6) .
O4 C35 1.334(6) .
O5 C51 1.254(7) .
O6 C51 1.270(7) .
O7 C102 1.251(8) .
O8 C104 1.252(8) .
O9 C107 1.252(8) .
O10 C109 1.247(7) .
C101 F1B 1.301(9) .
C101 F1 1.303(8) .
C101 F2 1.327(8) .
C101 F3B 1.344(9) .
C101 F3 1.385(8) .
C101 F2B 1.400(9) .
C101 C102 1.493(7) .
C15A F4 1.334(9) .
C15A F5 1.336(9) .
C15A F6 1.343(9) .
C15A C104 1.500(9) .
C15B F4B 1.337(9) .
C15B F5B 1.340(9) .
C15B F6B 1.343(9) .
C15B C104 1.502(9) .
C16A F8 1.330(9) .
C16A F9 1.332(9) .
C16A F7 1.342(9) .
C16A C107 1.494(9) .
C16B F9B 1.327(9) .
C16B F8B 1.338(9) .
C16B F7B 1.344(9) .
C16B C107 1.497(9) .
C11A F12 1.336(10) .
C11A F10 1.346(10) .
C11A F11 1.346(10) .
C11A C109 1.502(9) .
C11B F10B 1.326(9) .
C11B F12B 1.330(9) .
C11B F11B 1.346(9) .
C11B C109 1.493(9) .
C1 C2 1.439(12) .
C1 H1A 0.9298 .
C2 C3 1.338(14) .
C2 H2A 0.9302 .
C3 C4 1.401(13) .
C3 H3A 0.9302 .
C4 C5 1.418(12) .
C4 C9 1.423(9) .
C5 C6 1.324(12) .
C5 H5A 0.9302 .
C6 C7 1.399(9) .
C6 H6A 0.9298 .
C7 C8 1.380(8) .
C7 H7A 0.9297 .
C8 C9 1.430(9) .
C10 C11 1.391(9) .
C10 H10A 0.9296 .
C11 C12 1.350(10) .
C11 H11A 0.9302 .
C12 C13 1.403(10) .
C12 H12A 0.9306 .
C13 C14 1.403(9) .
C13 C18 1.418(8) .
C14 C15 1.360(10) .
C14 H14A 0.9296 .
C15 C16 1.443(9) .
C15 H15A 0.9299 .
C16 C17 1.364(8) .
C16 H16A 0.9295 .
C17 C18 1.428(8) .
C19 C20 1.411(8) .
C19 H19A 0.9298 .
C20 C21 1.323(9) .
C20 H20A 0.9298 .
C21 C22 1.412(8) .
C21 H21A 0.9299 .
C22 C23 1.393(8) .
C22 C27 1.419(7) .
C23 C24 1.344(8) .
C23 H23A 0.9303 .
C24 C25 1.402(8) .
C24 H24A 0.9300 .
C25 C26 1.355(7) .
C25 H25A 0.9300 .
C26 C27 1.422(6) .
C28 C29 1.426(10) .
C28 H28A 0.9302 .
C29 C30 1.328(12) .
C29 H29A 0.9298 .
C30 C31 1.413(11) .
C30 H30A 0.9297 .
C31 C32 1.395(12) .
C31 C36 1.427(8) .
C32 C33 1.357(11) .
C32 H32A 0.9301 .
C33 C34 1.398(9) .
C33 H33A 0.9300 .
C34 C35 1.366(9) .
C34 H34A 0.9302 .
C35 C36 1.425(8) .
C51 C52A 1.502(9) .
C51 C52B 1.517(9) .
C52A H52A 0.9600 .
C52A H52B 0.9600 .
C52A H52C 0.9600 .
C52B H52D 0.9600 .
C52B H52E 0.9600 .
C52B H52F 0.9600 .
C102 C103 1.362(9) .
C103 C104 1.384(10) .
C103 H10B 0.9299 .
C107 C108 1.383(10) .
C108 C109 1.376(10) .
C108 H10C 0.9293 .
C1A C2A 1.495(10) .
C1A H1AA 0.9600 .
C1A H1AB 0.9600 .
C1A H1AC 0.9600 .
C2A C3A 1.494(10) .
C2A H2AA 0.9700 .
C2A H2AB 0.9700 .
C3A C3A 1.497(10) 2
C3A H3AA 0.9700 .
C3A H3AB 0.9700 .
C4A Cl1 1.738(10) .
C4A Cl2 1.746(10) .
C4A H4AA 0.9700 .
C4A H4AB 0.9700 .
